data_7705430
loop_
_publ_author_name
'Jana, Narayan Ch'
'Brand\~ao, Paula'
'Frontera, Antonio'
'Panja, Anangamohan'

_publ_section_title
;
 A facile biomimetic catalytic activity through hydrogen atom abstraction
 by the secondary coordination sphere in manganese(III) complexes.
;
_journal_issue 40
_journal_name_full 'Dalton transactions (Cambridge, England : 2003)'
_journal_page_first 14216
_journal_page_last 14230
_journal_paper_doi 10.1039/d0dt02431g
_journal_volume 49
_journal_year 2020
_chemical_formula_sum 'C32 H53 Cl2 Mn N6 O12'
_chemical_formula_weight 839.64
_space_group_crystal_system monoclinic
_space_group_IT_number 14
_space_group_name_Hall '-P 2yn'
_space_group_name_H-M_alt 'P 1 21/n 1'
_atom_sites_solution_hydrogens mixed
_audit_creation_method SHELXL-2018/3
_audit_update_record
;
2020-09-13 deposited with the CCDC.	2020-09-14 downloaded from the CCDC.
;
_cell_angle_alpha 90
_cell_angle_beta 92.260(2)
_cell_angle_gamma 90
_cell_formula_units_Z 2
_cell_length_a 8.8844(6)
_cell_length_b 17.8723(12)
_cell_length_c 11.6799(8)
_cell_measurement_reflns_used 438
_cell_measurement_temperature 150(2)
_cell_measurement_theta_max 26.10
_cell_measurement_theta_min 2.85
_cell_volume 1853.1(2)
_computing_cell_refinement 'Bruker Smart'
_computing_data_collection 'Bruker Smart'
_computing_data_reduction 'Bruker Saint'
_computing_molecular_graphics 'Mercury (Macrae et al 2008)'
_computing_publication_material 'SHELXL-2018/3 (Sheldrick, 2018)'
_computing_structure_refinement 'SHELXL-2018/3 (Sheldrick, 2018)'
_computing_structure_solution 'SHELXT 2014/4 (Sheldrick, 2014)'
_diffrn_ambient_temperature 150(2)
_diffrn_measured_fraction_theta_full 0.999
_diffrn_measured_fraction_theta_max 0.997
_diffrn_measurement_device_type CCD
_diffrn_measurement_method 'omega and phi scans'
_diffrn_radiation_type MoK\a
_diffrn_radiation_wavelength 0.71073
_diffrn_reflns_av_R_equivalents 0.0460
_diffrn_reflns_av_unetI/netI 0.0312
_diffrn_reflns_Laue_measured_fraction_full 0.999
_diffrn_reflns_Laue_measured_fraction_max 0.997
_diffrn_reflns_limit_h_max 12
_diffrn_reflns_limit_h_min -12
_diffrn_reflns_limit_k_max 24
_diffrn_reflns_limit_k_min -24
_diffrn_reflns_limit_l_max 13
_diffrn_reflns_limit_l_min -16
_diffrn_reflns_number 31122
_diffrn_reflns_point_group_measured_fraction_full 0.999
_diffrn_reflns_point_group_measured_fraction_max 0.997
_diffrn_reflns_theta_full 25.242
_diffrn_reflns_theta_max 29.182
_diffrn_reflns_theta_min 2.562
_diffrn_source 'fine-focus sealed tube'
_exptl_absorpt_coefficient_mu 0.570
_exptl_absorpt_correction_T_max 0.7458
_exptl_absorpt_correction_T_min 0.6899
_exptl_absorpt_correction_type multi-scan
_exptl_absorpt_process_details sadabs
_exptl_crystal_colour Brown
_exptl_crystal_density_diffrn 1.505
_exptl_crystal_description Block
_exptl_crystal_F_000 884
_exptl_crystal_size_max 0.160
_exptl_crystal_size_mid 0.100
_exptl_crystal_size_min 0.040
_refine_diff_density_max 0.743
_refine_diff_density_min -0.301
_refine_diff_density_rms 0.074
_refine_ls_extinction_method none
_refine_ls_goodness_of_fit_ref 1.037
_refine_ls_hydrogen_treatment mixed
_refine_ls_matrix_type full
_refine_ls_number_parameters 251
_refine_ls_number_reflns 5010
_refine_ls_number_restraints 0
_refine_ls_restrained_S_all 1.037
_refine_ls_R_factor_all 0.0451
_refine_ls_R_factor_gt 0.0352
_refine_ls_shift/su_max 0.000
_refine_ls_shift/su_mean 0.000
_refine_ls_structure_factor_coef Fsqd
_refine_ls_weighting_details 'w=1/[\s^2^(Fo^2^)+(0.0380P)^2^+1.4051P] where P=(Fo^2^+2Fc^2^)/3'
_refine_ls_weighting_scheme calc
_refine_ls_wR_factor_gt 0.0853
_refine_ls_wR_factor_ref 0.0907
_reflns_Friedel_coverage 0.000
_reflns_number_gt 4250
_reflns_number_total 5010
_reflns_threshold_expression 'I > 2\s(I)'
_cod_data_source_file d0dt02431g2.cif
_cod_data_source_block Complex-2
_cod_depositor_comments 'Adding full bibliography for 7705430--7705433.cif.'
_cod_original_sg_symbol_H-M 'P 21/n'
_cod_database_code 7705430
_shelx_shelxl_version_number 2018/3
_shelx_space_group_comment
;
The symmetry employed for this shelxl refinement is uniquely defined
by the following loop, which should always be used as a source of
symmetry information in preference to the above space-group names.
They are only intended as comments.
;
_shelx_estimated_absorpt_t_min 0.914
_shelx_estimated_absorpt_t_max 0.978

loop_
_space_group_symop_operation_xyz
'x, y, z'
'-x+1/2, y+1/2, -z+1/2'
'-x, -y, -z'
'x-1/2, -y-1/2, z-1/2'

loop_
_atom_site_label
_atom_site_type_symbol
_atom_site_fract_x
_atom_site_fract_y
_atom_site_fract_z
_atom_site_U_iso_or_equiv
_atom_site_adp_type
_atom_site_occupancy
_atom_site_site_symmetry_order
_atom_site_calc_flag
_atom_site_refinement_flags_posn
_atom_site_refinement_flags_adp
_atom_site_refinement_flags_occupancy
_atom_site_disorder_assembly
_atom_site_disorder_group
Mn Mn 0.500000 0.500000 0.500000 0.01190(8) Uani 1 2 d S . P . .
O1 O 0.57382(12) 0.43622(6) 0.38697(9) 0.0157(2) Uani 1 1 d . . . . .
O2 O 0.72252(13) 0.39406(6) 0.19694(9) 0.0201(2) Uani 1 1 d . . . . .
N1 N 0.54154(14) 0.41807(7) 0.61794(10) 0.0139(2) Uani 1 1 d . . . . .
N2 N 0.26532(14) 0.43634(7) 0.48258(11) 0.0154(2) Uani 1 1 d . . . . .
N3 N 0.10622(16) 0.46535(8) 0.06708(11) 0.0189(3) Uani 1 1 d . . . . .
C1 C 0.68251(16) 0.38584(8) 0.39945(13) 0.0141(3) Uani 1 1 d . . . . .
C2 C 0.72178(17) 0.35087(8) 0.50499(13) 0.0154(3) Uani 1 1 d . . . . .
C3 C 0.83863(18) 0.29760(9) 0.51225(14) 0.0196(3) Uani 1 1 d . . . . .
H3 H 0.863420 0.274390 0.583699 0.023 Uiso 1 1 calc R U . . .
C4 C 0.91744(19) 0.27870(9) 0.41731(15) 0.0229(3) Uani 1 1 d . . . . .
H4 H 0.998534 0.244097 0.423373 0.027 Uiso 1 1 calc R U . . .
C5 C 0.87625(18) 0.31119(9) 0.31194(14) 0.0206(3) Uani 1 1 d . . . . .
H5 H 0.928505 0.297500 0.245693 0.025 Uiso 1 1 calc R U . . .
C6 C 0.76086(17) 0.36290(8) 0.30236(13) 0.0162(3) Uani 1 1 d . . . . .
C7 C 0.5949(2) 0.35685(11) 0.14347(15) 0.0284(4) Uani 1 1 d . . . . .
H7A H 0.618674 0.303846 0.132601 0.034 Uiso 1 1 calc R U . . .
H7B H 0.570639 0.379966 0.068922 0.034 Uiso 1 1 calc R U . . .
H7C H 0.508236 0.361356 0.192401 0.034 Uiso 1 1 calc R U . . .
C8 C 0.63456(17) 0.36371(8) 0.60501(13) 0.0159(3) Uani 1 1 d . . . . .
H8 H 0.646865 0.329117 0.666425 0.019 Uiso 1 1 calc R U . . .
C9 C 0.44391(17) 0.41372(9) 0.71757(12) 0.0169(3) Uani 1 1 d . . . . .
H9A H 0.429052 0.464420 0.749365 0.020 Uiso 1 1 calc R U . . .
H9B H 0.492721 0.382285 0.778140 0.020 Uiso 1 1 calc R U . . .
C10 C 0.29148(18) 0.38000(9) 0.68030(14) 0.0193(3) Uani 1 1 d . . . . .
H10A H 0.309274 0.330445 0.645461 0.023 Uiso 1 1 calc R U . . .
H10B H 0.232761 0.371746 0.749478 0.023 Uiso 1 1 calc R U . . .
C11 C 0.19647(17) 0.42659(9) 0.59557(13) 0.0184(3) Uani 1 1 d . . . . .
H11A H 0.096902 0.402356 0.583551 0.022 Uiso 1 1 calc R U . . .
H11B H 0.179707 0.476553 0.629382 0.022 Uiso 1 1 calc R U . . .
C12 C 0.15206(17) 0.46546(9) 0.39713(13) 0.0169(3) Uani 1 1 d . . . . .
H12A H 0.134489 0.519209 0.412129 0.020 Uiso 1 1 calc R U . . .
H12B H 0.055600 0.438707 0.405780 0.020 Uiso 1 1 calc R U . . .
C13 C 0.20238(17) 0.45591(9) 0.27483(13) 0.0183(3) Uani 1 1 d . . . . .
H13A H 0.219441 0.402184 0.259278 0.022 Uiso 1 1 calc R U . . .
H13B H 0.298707 0.482694 0.265726 0.022 Uiso 1 1 calc R U . . .
C14 C 0.08362(18) 0.48654(9) 0.18886(13) 0.0189(3) Uani 1 1 d . . . . .
H14A H -0.016594 0.468436 0.210673 0.023 Uiso 1 1 calc R U . . .
H14B H 0.083025 0.541802 0.194568 0.023 Uiso 1 1 calc R U . . .
C15 C 0.0828(2) 0.38442(10) 0.04704(15) 0.0282(4) Uani 1 1 d . . . . .
H15A H 0.090047 0.373593 -0.034816 0.034 Uiso 1 1 calc R U . . .
H15B H -0.017166 0.370016 0.071982 0.034 Uiso 1 1 calc R U . . .
H15C H 0.160012 0.356004 0.090656 0.034 Uiso 1 1 calc R U . . .
C16 C 0.2537(2) 0.48966(10) 0.02687(15) 0.0269(4) Uani 1 1 d . . . . .
H16A H 0.333750 0.460043 0.065149 0.032 Uiso 1 1 calc R U . . .
H16B H 0.268942 0.542739 0.044910 0.032 Uiso 1 1 calc R U . . .
H16C H 0.256516 0.482342 -0.056176 0.032 Uiso 1 1 calc R U . . .
H2 H 0.295(2) 0.3911(11) 0.4582(16) 0.014(4) Uiso 1 1 d . . . . .
H3N H 0.035(4) 0.490(2) 0.019(3) 0.016 Uiso 0.5 1 d . U P . .
Cl1 Cl 0.34621(4) 0.22685(2) 0.35695(3) 0.02020(9) Uani 1 1 d . . . . .
O11 O 0.26134(16) 0.27525(7) 0.27912(12) 0.0329(3) Uani 1 1 d . . . . .
O12 O 0.25310(16) 0.16432(8) 0.38495(13) 0.0374(3) Uani 1 1 d . . . . .
O13 O 0.3878(2) 0.26688(9) 0.45967(14) 0.0462(4) Uani 1 1 d . . . . .
O14 O 0.47667(17) 0.19996(10) 0.30245(13) 0.0461(4) Uani 1 1 d . . . . .

loop_
_atom_site_aniso_label
_atom_site_aniso_U_11
_atom_site_aniso_U_22
_atom_site_aniso_U_33
_atom_site_aniso_U_23
_atom_site_aniso_U_13
_atom_site_aniso_U_12
Mn 0.01201(15) 0.01340(15) 0.01026(14) 0.00050(11) 0.00000(11) 0.00301(11)
O1 0.0171(5) 0.0163(5) 0.0136(5) -0.0007(4) 0.0005(4) 0.0045(4)
O2 0.0220(6) 0.0228(5) 0.0157(5) 0.0010(4) 0.0029(4) -0.0027(4)
N1 0.0128(6) 0.0170(6) 0.0119(5) 0.0007(5) -0.0008(4) 0.0010(4)
N2 0.0136(6) 0.0178(6) 0.0146(6) 0.0003(5) -0.0016(5) 0.0020(5)
N3 0.0216(7) 0.0198(6) 0.0149(6) 0.0021(5) -0.0040(5) 0.0014(5)
C1 0.0122(6) 0.0129(6) 0.0172(7) -0.0018(5) 0.0003(5) -0.0004(5)
C2 0.0144(7) 0.0151(6) 0.0167(7) -0.0010(5) 0.0004(5) 0.0017(5)
C3 0.0184(7) 0.0180(7) 0.0223(8) 0.0008(6) 0.0000(6) 0.0046(6)
C4 0.0197(8) 0.0202(7) 0.0290(9) -0.0007(6) 0.0034(6) 0.0073(6)
C5 0.0200(7) 0.0192(7) 0.0230(8) -0.0035(6) 0.0072(6) 0.0017(6)
C6 0.0168(7) 0.0152(7) 0.0166(7) -0.0009(5) 0.0024(5) -0.0029(5)
C7 0.0248(9) 0.0381(10) 0.0220(8) 0.0016(7) -0.0026(7) -0.0051(7)
C8 0.0155(7) 0.0166(7) 0.0154(7) 0.0013(5) -0.0023(5) 0.0009(5)
C9 0.0174(7) 0.0213(7) 0.0122(6) 0.0029(5) 0.0020(5) 0.0028(6)
C10 0.0186(7) 0.0223(7) 0.0172(7) 0.0044(6) 0.0031(6) -0.0005(6)
C11 0.0138(7) 0.0240(8) 0.0176(7) 0.0025(6) 0.0014(6) 0.0000(6)
C12 0.0141(7) 0.0191(7) 0.0170(7) 0.0000(6) -0.0035(5) 0.0012(5)
C13 0.0169(7) 0.0211(7) 0.0165(7) -0.0019(6) -0.0038(6) 0.0021(6)
C14 0.0206(8) 0.0197(7) 0.0160(7) 0.0013(6) -0.0030(6) 0.0020(6)
C15 0.0412(10) 0.0221(8) 0.0208(8) -0.0030(7) -0.0069(7) -0.0023(7)
C16 0.0271(9) 0.0304(9) 0.0234(8) 0.0038(7) 0.0035(7) 0.0002(7)
Cl1 0.02114(18) 0.01791(17) 0.02154(19) -0.00070(14) 0.00082(14) 0.00130(13)
O11 0.0385(7) 0.0247(6) 0.0350(7) 0.0070(5) -0.0040(6) 0.0100(5)
O12 0.0367(8) 0.0300(7) 0.0452(8) 0.0116(6) -0.0039(6) -0.0103(6)
O13 0.0580(10) 0.0392(8) 0.0399(9) -0.0182(7) -0.0156(7) 0.0006(7)
O14 0.0385(8) 0.0626(10) 0.0384(8) 0.0158(8) 0.0179(7) 0.0264(7)

loop_
_atom_type_symbol
_atom_type_description
_atom_type_scat_dispersion_real
_atom_type_scat_dispersion_imag
_atom_type_scat_source
C C 0.0033 0.0016 'International Tables Vol C Tables 4.2.6.8 and 6.1.1.4'
H H 0.0000 0.0000 'International Tables Vol C Tables 4.2.6.8 and 6.1.1.4'
N N 0.0061 0.0033 'International Tables Vol C Tables 4.2.6.8 and 6.1.1.4'
O O 0.0106 0.0060 'International Tables Vol C Tables 4.2.6.8 and 6.1.1.4'
Cl Cl 0.1484 0.1585 'International Tables Vol C Tables 4.2.6.8 and 6.1.1.4'
Mn Mn 0.3368 0.7283 'International Tables Vol C Tables 4.2.6.8 and 6.1.1.4'

loop_
_geom_angle_atom_site_label_1
_geom_angle_atom_site_label_2
_geom_angle_atom_site_label_3
_geom_angle
_geom_angle_site_symmetry_1
_geom_angle_site_symmetry_3
_geom_angle_publ_flag
O1 Mn O1 180.0 . 3_666 ?
O1 Mn N1 91.14(5) . 3_666 ?
O1 Mn N1 88.86(5) 3_666 3_666 ?
O1 Mn N1 88.86(5) . . ?
O1 Mn N1 91.14(5) 3_666 . ?
N1 Mn N1 180.0 3_666 . ?
O1 Mn N2 91.22(5) . 3_666 ?
O1 Mn N2 88.79(5) 3_666 3_666 ?
N1 Mn N2 81.29(5) 3_666 3_666 ?
N1 Mn N2 98.71(5) . 3_666 ?
O1 Mn N2 88.78(5) . . ?
O1 Mn N2 91.21(5) 3_666 . ?
N1 Mn N2 98.71(5) 3_666 . ?
N1 Mn N2 81.29(5) . . ?
N2 Mn N2 180.0 3_666 . ?
C1 O1 Mn 127.41(9) . . ?
C6 O2 C7 111.32(12) . . ?
C8 N1 C9 116.81(13) . . ?
C8 N1 Mn 124.31(10) . . ?
C9 N1 Mn 118.28(9) . . ?
C12 N2 C11 110.27(12) . . ?
C12 N2 Mn 117.33(9) . . ?
C11 N2 Mn 111.74(9) . . ?
C12 N2 H2 107.5(12) . . ?
C11 N2 H2 108.1(12) . . ?
Mn N2 H2 101.1(12) . . ?
C16 N3 C15 111.03(14) . . ?
C16 N3 C14 112.54(13) . . ?
C15 N3 C14 112.06(13) . . ?
C16 N3 H3N 105(3) . . ?
C15 N3 H3N 106(3) . . ?
C14 N3 H3N 110(3) . . ?
O1 C1 C2 123.40(13) . . ?
O1 C1 C6 119.25(13) . . ?
C2 C1 C6 117.30(13) . . ?
C3 C2 C1 120.48(14) . . ?
C3 C2 C8 118.42(14) . . ?
C1 C2 C8 120.86(13) . . ?
C4 C3 C2 120.96(15) . . ?
C4 C3 H3 119.5 . . ?
C2 C3 H3 119.5 . . ?
C3 C4 C5 118.94(15) . . ?
C3 C4 H4 120.5 . . ?
C5 C4 H4 120.5 . . ?
C6 C5 C4 121.16(15) . . ?
C6 C5 H5 119.4 . . ?
C4 C5 H5 119.4 . . ?
C5 C6 O2 119.86(14) . . ?
C5 C6 C1 121.06(14) . . ?
O2 C6 C1 119.07(13) . . ?
O2 C7 H7A 109.5 . . ?
O2 C7 H7B 109.5 . . ?
H7A C7 H7B 109.5 . . ?
O2 C7 H7C 109.5 . . ?
H7A C7 H7C 109.5 . . ?
H7B C7 H7C 109.5 . . ?
N1 C8 C2 125.54(14) . . ?
N1 C8 H8 117.2 . . ?
C2 C8 H8 117.2 . . ?
N1 C9 C10 109.66(12) . . ?
N1 C9 H9A 109.7 . . ?
C10 C9 H9A 109.7 . . ?
N1 C9 H9B 109.7 . . ?
C10 C9 H9B 109.7 . . ?
H9A C9 H9B 108.2 . . ?
C11 C10 C9 115.55(13) . . ?
C11 C10 H10A 108.4 . . ?
C9 C10 H10A 108.4 . . ?
C11 C10 H10B 108.4 . . ?
C9 C10 H10B 108.4 . . ?
H10A C10 H10B 107.5 . . ?
N2 C11 C10 113.83(12) . . ?
N2 C11 H11A 108.8 . . ?
C10 C11 H11A 108.8 . . ?
N2 C11 H11B 108.8 . . ?
C10 C11 H11B 108.8 . . ?
H11A C11 H11B 107.7 . . ?
N2 C12 C13 112.05(12) . . ?
N2 C12 H12A 109.2 . . ?
C13 C12 H12A 109.2 . . ?
N2 C12 H12B 109.2 . . ?
C13 C12 H12B 109.2 . . ?
H12A C12 H12B 107.9 . . ?
C12 C13 C14 110.81(13) . . ?
C12 C13 H13A 109.5 . . ?
C14 C13 H13A 109.5 . . ?
C12 C13 H13B 109.5 . . ?
C14 C13 H13B 109.5 . . ?
H13A C13 H13B 108.1 . . ?
N3 C14 C13 114.81(13) . . ?
N3 C14 H14A 108.6 . . ?
C13 C14 H14A 108.6 . . ?
N3 C14 H14B 108.6 . . ?
C13 C14 H14B 108.6 . . ?
H14A C14 H14B 107.5 . . ?
N3 C15 H15A 109.5 . . ?
N3 C15 H15B 109.5 . . ?
H15A C15 H15B 109.5 . . ?
N3 C15 H15C 109.5 . . ?
H15A C15 H15C 109.5 . . ?
H15B C15 H15C 109.5 . . ?
N3 C16 H16A 109.5 . . ?
N3 C16 H16B 109.5 . . ?
H16A C16 H16B 109.5 . . ?
N3 C16 H16C 109.5 . . ?
H16A C16 H16C 109.5 . . ?
H16B C16 H16C 109.5 . . ?
O14 Cl1 O13 110.75(11) . . ?
O14 Cl1 O12 108.95(10) . . ?
O13 Cl1 O12 109.26(10) . . ?
O14 Cl1 O11 109.49(9) . . ?
O13 Cl1 O11 109.80(9) . . ?
O12 Cl1 O11 108.55(9) . . ?

loop_
_geom_bond_atom_site_label_1
_geom_bond_atom_site_label_2
_geom_bond_distance
_geom_bond_site_symmetry_2
_geom_bond_publ_flag
Mn O1 1.8817(10) . ?
Mn O1 1.8817(10) 3_666 ?
Mn N1 2.0341(12) 3_666 ?
Mn N1 2.0342(12) . ?
Mn N2 2.3768(13) 3_666 ?
Mn N2 2.3769(13) . ?
O1 C1 1.3242(17) . ?
O2 C6 1.3817(19) . ?
O2 C7 1.436(2) . ?
N1 C8 1.2883(19) . ?
N1 C9 1.4806(18) . ?
N2 C12 1.4834(19) . ?
N2 C11 1.4865(19) . ?
N2 H2 0.899(19) . ?
N3 C16 1.475(2) . ?
N3 C15 1.479(2) . ?
N3 C14 1.493(2) . ?
N3 H3N 0.94(3) . ?
C1 C2 1.413(2) . ?
C1 C6 1.415(2) . ?
C2 C3 1.409(2) . ?
C2 C8 1.445(2) . ?
C3 C4 1.377(2) . ?
C3 H3 0.9500 . ?
C4 C5 1.396(2) . ?
C4 H4 0.9500 . ?
C5 C6 1.382(2) . ?
C5 H5 0.9500 . ?
C7 H7A 0.9800 . ?
C7 H7B 0.9800 . ?
C7 H7C 0.9800 . ?
C8 H8 0.9500 . ?
C9 C10 1.530(2) . ?
C9 H9A 0.9900 . ?
C9 H9B 0.9900 . ?
C10 C11 1.523(2) . ?
C10 H10A 0.9900 . ?
C10 H10B 0.9900 . ?
C11 H11A 0.9900 . ?
C11 H11B 0.9900 . ?
C12 C13 1.523(2) . ?
C12 H12A 0.9900 . ?
C12 H12B 0.9900 . ?
C13 C14 1.529(2) . ?
C13 H13A 0.9900 . ?
C13 H13B 0.9900 . ?
C14 H14A 0.9900 . ?
C14 H14B 0.9900 . ?
C15 H15A 0.9800 . ?
C15 H15B 0.9800 . ?
C15 H15C 0.9800 . ?
C16 H16A 0.9800 . ?
C16 H16B 0.9800 . ?
C16 H16C 0.9800 . ?
Cl1 O14 1.4275(14) . ?
Cl1 O13 1.4328(15) . ?
Cl1 O12 1.4359(14) . ?
Cl1 O11 1.4453(13) . ?
